data_2242360
loop_
_publ_author_name
'Przychodze\'n, Witold'
'Chojnacki, Jaros\/law'

_publ_section_title
;
 Crystal structures of eight- and ten-membered cyclic
 bisanisylphosphonothioyl disulfanes and comparison with their
 <i>P</i>-ferrocenyl analogues
;
_journal_coeditor_code ZP2026
_journal_issue 2
_journal_name_full 'Acta Crystallographica Section E'
_journal_page_first 212
_journal_page_last 216
_journal_paper_doi 10.1107/S2056989018001068
_journal_volume 74
_journal_year 2018
_chemical_formula_iupac 'C18 H22 O4 P2 S4'
_chemical_formula_moiety 'C18 H22 O4 P2 S4'
_chemical_formula_sum 'C18 H22 O4 P2 S4'
_chemical_formula_weight 492.53
_chemical_name_systematic 2,5-Bis(4-methoxyphenyl)-1,6,3,4,2\l^5^,5\l^5^-dioxadithiadiphosphecane-2,5-dithione
_space_group_IT_number 14
_symmetry_cell_setting monoclinic
_symmetry_space_group_name_Hall '-P 2ybc'
_symmetry_space_group_name_H-M 'P 1 21/c 1'
_atom_sites_solution_hydrogens geom
_atom_sites_solution_primary direct
_atom_sites_solution_secondary difmap
_audit_conform_dict_name cif_core.dic
_audit_conform_dict_version 2.4.3
_audit_creation_method 'WinGX routine CIF_UPDATE'
_cell_angle_alpha 90
_cell_angle_beta 90.068(7)
_cell_angle_gamma 90
_cell_formula_units_Z 4
_cell_length_a 9.4262(6)
_cell_length_b 13.3761(8)
_cell_length_c 17.7998(13)
_cell_measurement_reflns_used 5521
_cell_measurement_temperature 120(2)
_cell_measurement_theta_max 28.83
_cell_measurement_theta_min 1.9
_cell_volume 2244.3(3)
_computing_cell_refinement
;
CrysAlis PRO (Agilent, 2011)
;
_computing_data_collection
;
CrysAlis PRO (Agilent, 2011)
;
_computing_data_reduction
;
CrysAlis PRO (Agilent, 2011)
;
_computing_molecular_graphics
;
Mercury (Macrae <i>et al.</i>,  2008)
;
_computing_publication_material
;
WinGX (Farrugia, 2012)
;
_computing_structure_refinement
;
SHELXL2014 (Sheldrick, 2015b)
;
_computing_structure_solution
;
SHELXT (Sheldrick, 2015a)
;
_diffrn_ambient_temperature 120(2)
_diffrn_detector_area_resol_mean 8.19
_diffrn_measured_fraction_theta_full 1
_diffrn_measured_fraction_theta_max 0.997
_diffrn_measurement_device '4-axis \k geometry diffractometer'
_diffrn_measurement_device_type 'Oxford Diffraction KM-4 CCD'
_diffrn_measurement_method '\w scans'
_diffrn_radiation_monochromator graphite
_diffrn_radiation_type MoK\a
_diffrn_radiation_wavelength 0.71073
_diffrn_reflns_av_R_equivalents 0.051
_diffrn_reflns_limit_h_max 11
_diffrn_reflns_limit_h_min -6
_diffrn_reflns_limit_k_max 16
_diffrn_reflns_limit_k_min -13
_diffrn_reflns_limit_l_max 18
_diffrn_reflns_limit_l_min -21
_diffrn_reflns_number 9496
_diffrn_reflns_theta_full 25.242
_diffrn_reflns_theta_max 25.499
_diffrn_reflns_theta_min 1.904
_diffrn_standards_number 0
_exptl_absorpt_coefficient_mu 0.588
_exptl_absorpt_correction_T_max 0.929
_exptl_absorpt_correction_T_min 0.893
_exptl_absorpt_correction_type analytical
_exptl_absorpt_process_details
;
[CrysAlis PRO (Agilent, 2011) based on expressions derived by
Clark & Reid (1995)]
;
_exptl_crystal_colour colourless
_exptl_crystal_density_diffrn 1.458
_exptl_crystal_density_method 'not measured'
_exptl_crystal_description prism
_exptl_crystal_F_000 1024
_exptl_crystal_size_max 0.211
_exptl_crystal_size_mid 0.202
_exptl_crystal_size_min 0.138
_refine_diff_density_max 2.266
_refine_diff_density_min -0.841
_refine_ls_extinction_method none
_refine_ls_goodness_of_fit_ref 1.05
_refine_ls_hydrogen_treatment constr
_refine_ls_matrix_type full
_refine_ls_number_parameters 256
_refine_ls_number_reflns 4047
_refine_ls_number_restraints 0
_refine_ls_restrained_S_all 1.05
_refine_ls_R_factor_all 0.0972
_refine_ls_R_factor_gt 0.0824
_refine_ls_shift/su_max 0
_refine_ls_shift/su_mean 0
_refine_ls_structure_factor_coef Fsqd
_refine_ls_weighting_details 'w=1/[\s^2^(Fo^2^)+(0.1828P)^2^+0.8642P] where P=(Fo^2^+2Fc^2^)/3'
_refine_ls_weighting_scheme calc
_refine_ls_wR_factor_gt 0.2223
_refine_ls_wR_factor_ref 0.2406
_reflns_number_gt 3309
_reflns_number_total 4047
_reflns_threshold_expression 'I > 2\s(I)'
_cod_data_source_file zp2026sup1.cif
_cod_data_source_block 2
_cod_original_sg_symbol_H-M 'P 21/c'
_cod_database_code 2242360

loop_
_symmetry_equiv_pos_as_xyz
'x, y, z'
'-x, y+1/2, -z+1/2'
'-x, -y, -z'
'x, -y-1/2, z-1/2'

loop_
_atom_site_type_symbol
_atom_site_label
_atom_site_fract_x
_atom_site_fract_y
_atom_site_fract_z
_atom_site_U_iso_or_equiv
_atom_site_adp_type
_atom_site_calc_flag
_atom_site_occupancy
P P1 0.34560(19) 0.44281(13) 0.17369(10) 0.0294(4) Uani d 1
P P2 0.74857(19) 0.25294(12) 0.13780(10) 0.0288(4) Uani d 1
S S1 0.40975(19) 0.31382(12) 0.11377(10) 0.0318(4) Uani d 1
S S2 0.5483(2) 0.24408(12) 0.18767(10) 0.0325(4) Uani d 1
S S3 0.1939(2) 0.49814(14) 0.11372(11) 0.0384(5) Uani d 1
S S4 0.8724(2) 0.19798(14) 0.21394(12) 0.0413(5) Uani d 1
O O1 0.4806(6) 0.5097(3) 0.1892(3) 0.0342(11) Uani d 1
O O2 0.7721(6) 0.3641(3) 0.1101(3) 0.0348(11) Uani d 1
O O3 0.2227(5) 0.2847(4) 0.4774(3) 0.0344(11) Uani d 1
O O4 0.7677(6) 0.0419(4) -0.1545(3) 0.0377(12) Uani d 1
C C1 0.5242(8) 0.5920(5) 0.1389(4) 0.0356(16) Uani d 1
H H1A 0.5618 0.6477 0.1696 0.043 Uiso calc 1
H H1B 0.4399 0.6169 0.1114 0.043 Uiso calc 1
C C2 0.6350(8) 0.5604(5) 0.0833(4) 0.0357(16) Uani d 1
H H2A 0.6429 0.613 0.0444 0.043 Uiso calc 1
H H2B 0.6019 0.4987 0.0581 0.043 Uiso calc 1
C C3 0.7811(9) 0.5412(5) 0.1152(5) 0.0392(17) Uani d 1
H H3A 0.8083 0.5991 0.1467 0.047 Uiso calc 1
H H3B 0.8493 0.5376 0.073 0.047 Uiso calc 1
C C4 0.7962(8) 0.4456(5) 0.1626(4) 0.0335(15) Uani d 1
H H4A 0.8923 0.441 0.1849 0.04 Uiso calc 1
H H4B 0.7252 0.4443 0.2035 0.04 Uiso calc 1
C C10 0.3054(7) 0.3994(5) 0.2668(4) 0.0303(15) Uani d 1
C C11 0.4091(7) 0.3973(5) 0.3230(4) 0.0288(14) Uani d 1
H H11 0.501 0.4233 0.3132 0.035 Uiso calc 1
C C12 0.3784(7) 0.3576(5) 0.3929(4) 0.0311(15) Uani d 1
H H12 0.4494 0.3549 0.4307 0.037 Uiso calc 1
C C13 0.2422(8) 0.3216(5) 0.4072(4) 0.0302(15) Uani d 1
C C14 0.1390(8) 0.3237(5) 0.3512(4) 0.0343(16) Uani d 1
H H14 0.0465 0.2985 0.3607 0.041 Uiso calc 1
C C15 0.1728(8) 0.3631(5) 0.2814(4) 0.0341(15) Uani d 1
H H15 0.1026 0.3649 0.2431 0.041 Uiso calc 1
C C16 0.0843(8) 0.2559(5) 0.4988(5) 0.0377(17) Uani d 1
H H16A 0.0202 0.3133 0.4942 0.057 Uiso calc 1
H H16B 0.0854 0.2327 0.5511 0.057 Uiso calc 1
H H16C 0.0513 0.2017 0.4661 0.057 Uiso calc 1
C C20 0.7453(7) 0.1893(5) 0.0491(4) 0.0291(14) Uani d 1
C C21 0.7321(8) 0.2409(5) -0.0182(4) 0.0302(15) Uani d 1
H H21 0.7173 0.3112 -0.018 0.036 Uiso calc 1
C C22 0.7406(8) 0.1894(5) -0.0860(4) 0.0320(15) Uani d 1
H H22 0.7333 0.2242 -0.1323 0.038 Uiso calc 1
C C23 0.7602(7) 0.0850(5) -0.0852(4) 0.0302(14) Uani d 1
C C24 0.7703(9) 0.0347(5) -0.0185(4) 0.0372(17) Uani d 1
H H24 0.7819 -0.0359 -0.0183 0.045 Uiso calc 1
C C25 0.7636(9) 0.0867(5) 0.0488(4) 0.0368(16) Uani d 1
H H25 0.7716 0.0517 0.0951 0.044 Uiso calc 1
C C26 0.7930(13) -0.0639(6) -0.1555(5) 0.058(3) Uani d 1
H H26A 0.8789 -0.0789 -0.1266 0.087 Uiso calc 1
H H26B 0.8055 -0.0863 -0.2075 0.087 Uiso calc 1
H H26C 0.7119 -0.0986 -0.1331 0.087 Uiso calc 1

loop_
_atom_site_aniso_label
_atom_site_aniso_U_11
_atom_site_aniso_U_22
_atom_site_aniso_U_33
_atom_site_aniso_U_12
_atom_site_aniso_U_13
_atom_site_aniso_U_23
P1 0.0321(9) 0.0271(9) 0.0289(9) 0.0023(7) 0.0031(7) 0.0019(7)
P2 0.0358(9) 0.0216(8) 0.0292(10) 0.0003(7) 0.0061(8) -0.0005(6)
S1 0.0380(9) 0.0291(8) 0.0285(9) -0.0009(7) 0.0034(8) -0.0020(7)
S2 0.0407(9) 0.0271(8) 0.0299(9) 0.0032(7) 0.0086(8) 0.0039(7)
S3 0.0399(9) 0.0405(10) 0.0348(10) 0.0079(7) 0.0008(8) 0.0061(8)
S4 0.0486(11) 0.0347(10) 0.0404(11) 0.0097(8) -0.0055(9) -0.0018(8)
O1 0.047(3) 0.025(2) 0.030(3) -0.001(2) 0.007(2) 0.005(2)
O2 0.051(3) 0.021(2) 0.033(3) -0.005(2) 0.005(2) -0.002(2)
O3 0.040(3) 0.031(2) 0.032(3) 0.004(2) 0.008(2) 0.007(2)
O4 0.051(3) 0.030(3) 0.032(3) 0.008(2) 0.000(2) -0.003(2)
C1 0.043(4) 0.021(3) 0.043(4) -0.001(3) 0.010(3) 0.008(3)
C2 0.047(4) 0.026(3) 0.034(4) -0.007(3) 0.002(3) 0.006(3)
C3 0.052(4) 0.023(3) 0.042(4) -0.007(3) 0.001(4) 0.000(3)
C4 0.040(4) 0.025(3) 0.035(4) -0.001(3) 0.001(3) -0.002(3)
C10 0.036(3) 0.022(3) 0.032(4) 0.006(3) -0.003(3) 0.001(3)
C11 0.025(3) 0.027(3) 0.035(4) 0.003(2) 0.008(3) 0.000(3)
C12 0.033(4) 0.029(3) 0.031(4) 0.003(3) 0.001(3) -0.003(3)
C13 0.040(4) 0.020(3) 0.030(4) 0.008(3) 0.007(3) -0.003(3)
C14 0.038(4) 0.027(3) 0.038(4) -0.004(3) 0.005(3) 0.004(3)
C15 0.034(4) 0.037(4) 0.032(4) 0.003(3) 0.002(3) -0.001(3)
C16 0.042(4) 0.033(4) 0.038(4) 0.006(3) 0.010(3) 0.001(3)
C20 0.030(3) 0.026(3) 0.031(4) -0.002(3) 0.009(3) -0.002(3)
C21 0.037(4) 0.024(3) 0.030(4) 0.001(3) 0.001(3) 0.000(3)
C22 0.035(4) 0.028(3) 0.033(4) 0.000(3) -0.001(3) 0.001(3)
C23 0.028(3) 0.029(3) 0.034(4) 0.003(3) 0.003(3) -0.005(3)
C24 0.057(5) 0.020(3) 0.035(4) -0.005(3) 0.009(4) -0.003(3)
C25 0.051(4) 0.029(4) 0.031(4) -0.003(3) 0.009(3) 0.004(3)
C26 0.106(8) 0.030(4) 0.037(5) 0.024(5) 0.000(5) -0.010(3)

loop_
_atom_type_symbol
_atom_type_description
_atom_type_scat_dispersion_real
_atom_type_scat_dispersion_imag
_atom_type_scat_source
C C 0.0033 0.0016 'International Tables Vol C Tables 4.2.6.8 and 6.1.1.4'
H H 0 0 'International Tables Vol C Tables 4.2.6.8 and 6.1.1.4'
O O 0.0106 0.006 'International Tables Vol C Tables 4.2.6.8 and 6.1.1.4'
P P 0.1023 0.0942 'International Tables Vol C Tables 4.2.6.8 and 6.1.1.4'
S S 0.1246 0.1234 'International Tables Vol C Tables 4.2.6.8 and 6.1.1.4'

loop_
_geom_angle_atom_site_label_1
_geom_angle_atom_site_label_2
_geom_angle_atom_site_label_3
_geom_angle
O1 P1 C10 101.1(3)
O1 P1 S3 118.4(2)
C10 P1 S3 118.5(2)
O1 P1 S1 108.6(2)
C10 P1 S1 105.2(2)
S3 P1 S1 104.22(11)
O2 P2 C20 100.0(3)
O2 P2 S4 119.4(2)
C20 P2 S4 116.5(2)
O2 P2 S2 108.2(2)
C20 P2 S2 109.4(2)
S4 P2 S2 103.04(11)
S2 S1 P1 103.13(10)
S1 S2 P2 105.87(10)
C1 O1 P1 122.7(5)
C4 O2 P2 121.7(4)
C13 O3 C16 118.3(6)
C23 O4 C26 115.8(6)
O1 C1 C2 112.6(6)
O1 C1 H1A 109.1
C2 C1 H1A 109.1
O1 C1 H1B 109.1
C2 C1 H1B 109.1
H1A C1 H1B 107.8
C1 C2 C3 115.8(6)
C1 C2 H2A 108.3
C3 C2 H2A 108.3
C1 C2 H2B 108.3
C3 C2 H2B 108.3
H2A C2 H2B 107.4
C2 C3 C4 115.5(6)
C2 C3 H3A 108.4
C4 C3 H3A 108.4
C2 C3 H3B 108.4
C4 C3 H3B 108.4
H3A C3 H3B 107.5
O2 C4 C3 104.8(6)
O2 C4 H4A 110.8
C3 C4 H4A 110.8
O2 C4 H4B 110.8
C3 C4 H4B 110.8
H4A C4 H4B 108.9
C15 C10 C11 119.8(7)
C15 C10 P1 118.9(5)
C11 C10 P1 121.2(5)
C12 C11 C10 120.3(6)
C12 C11 H11 119.9
C10 C11 H11 119.9
C11 C12 C13 119.4(6)
C11 C12 H12 120.3
C13 C12 H12 120.3
O3 C13 C14 124.9(7)
O3 C13 C12 114.8(6)
C14 C13 C12 120.3(7)
C15 C14 C13 119.2(7)
C15 C14 H14 120.4
C13 C14 H14 120.4
C10 C15 C14 121.1(7)
C10 C15 H15 119.5
C14 C15 H15 119.5
O3 C16 H16A 109.5
O3 C16 H16B 109.5
H16A C16 H16B 109.5
O3 C16 H16C 109.5
H16A C16 H16C 109.5
H16B C16 H16C 109.5
C25 C20 C21 120.1(7)
C25 C20 P2 118.2(6)
C21 C20 P2 121.7(5)
C20 C21 C22 119.8(6)
C20 C21 H21 120.1
C22 C21 H21 120.1
C21 C22 C23 119.4(6)
C21 C22 H22 120.3
C23 C22 H22 120.3
O4 C23 C24 125.0(6)
O4 C23 C22 114.6(6)
C24 C23 C22 120.3(6)
C23 C24 C25 120.0(6)
C23 C24 H24 120
C25 C24 H24 120
C20 C25 C24 120.4(7)
C20 C25 H25 119.8
C24 C25 H25 119.8
O4 C26 H26A 109.5
O4 C26 H26B 109.5
H26A C26 H26B 109.5
O4 C26 H26C 109.5
H26A C26 H26C 109.5
H26B C26 H26C 109.5

loop_
_geom_bond_atom_site_label_1
_geom_bond_atom_site_label_2
_geom_bond_distance
P1 O1 1.580(5)
P1 C10 1.798(7)
P1 S3 1.931(3)
P1 S1 2.117(2)
P2 O2 1.582(5)
P2 C20 1.794(7)
P2 S4 1.933(3)
P2 S2 2.091(3)
S1 S2 2.074(3)
O1 C1 1.477(8)
O2 C4 1.453(8)
O3 C13 1.357(8)
O3 C16 1.413(9)
O4 C23 1.364(8)
O4 C26 1.435(9)
C1 C2 1.501(11)
C1 H1A 0.99
C1 H1B 0.99
C2 C3 1.511(11)
C2 H2A 0.99
C2 H2B 0.99
C3 C4 1.539(10)
C3 H3A 0.99
C3 H3B 0.99
C4 H4A 0.99
C4 H4B 0.99
C10 C15 1.366(10)
C10 C11 1.398(9)
C11 C12 1.383(10)
C11 H11 0.95
C12 C13 1.395(10)
C12 H12 0.95
C13 C14 1.393(10)
C14 C15 1.387(10)
C14 H14 0.95
C15 H15 0.95
C16 H16A 0.98
C16 H16B 0.98
C16 H16C 0.98
C20 C25 1.383(10)
C20 C21 1.389(10)
C21 C22 1.391(10)
C21 H21 0.95
C22 C23 1.408(10)
C22 H22 0.95
C23 C24 1.368(10)
C24 C25 1.388(10)
C24 H24 0.95
C25 H25 0.95
C26 H26A 0.98
C26 H26B 0.98
C26 H26C 0.98

loop_
_geom_hbond_atom_site_label_D
_geom_hbond_atom_site_label_H
_geom_hbond_atom_site_label_A
_geom_hbond_site_symmetry_A
_geom_hbond_distance_DH
_geom_hbond_distance_HA
_geom_hbond_distance_DA
_geom_hbond_angle_DHA
_geom_hbond_publ_flag
C1 H1B S3 . 0.99 2.81 3.3883(2) 118 yes
C4 H4B O1 . 0.99 2.48 3.1308(2) 123 yes
C4 H4B O4 4_566 0.99 2.56 3.2708(2) 128 yes
C11 H11 O4 4_566 0.95 2.62 3.4951(3) 154 yes
C24 H24 O3 2_645 0.95 2.51 3.4240(3) 162 yes
C16 H16A Cg 4_466 0.98 2.62 3.454(8) 143 yes

loop_
_geom_torsion_atom_site_label_1
_geom_torsion_atom_site_label_2
_geom_torsion_atom_site_label_3
_geom_torsion_atom_site_label_4
_geom_torsion
C10 P1 O1 C1 -156.0(5)
S3 P1 O1 C1 -24.8(6)
S1 P1 O1 C1 93.6(5)
C20 P2 O2 C4 -173.9(5)
S4 P2 O2 C4 -45.6(6)
S2 P2 O2 C4 71.7(5)
P1 O1 C1 C2 -95.9(7)
O1 C1 C2 C3 -71.3(8)
C1 C2 C3 C4 72.0(9)
P2 O2 C4 C3 -168.1(5)
C2 C3 C4 O2 65.1(8)
O1 P1 C10 C15 161.1(5)
S3 P1 C10 C15 29.9(6)
S1 P1 C10 C15 -86.0(6)
O1 P1 C10 C11 -22.4(6)
S3 P1 C10 C11 -153.5(5)
S1 P1 C10 C11 90.6(5)
C15 C10 C11 C12 0.8(10)
P1 C10 C11 C12 -175.8(5)
C10 C11 C12 C13 -1.3(10)
C16 O3 C13 C14 -7.2(9)
C16 O3 C13 C12 173.8(6)
C11 C12 C13 O3 -179.7(6)
C11 C12 C13 C14 1.3(10)
O3 C13 C14 C15 -179.6(6)
C12 C13 C14 C15 -0.7(10)
C11 C10 C15 C14 -0.2(10)
P1 C10 C15 C14 176.4(5)
C13 C14 C15 C10 0.2(11)
O2 P2 C20 C25 163.4(6)
S4 P2 C20 C25 33.1(7)
S2 P2 C20 C25 -83.2(6)
O2 P2 C20 C21 -13.4(6)
S4 P2 C20 C21 -143.7(5)
S2 P2 C20 C21 100.0(6)
C25 C20 C21 C22 -1.5(11)
P2 C20 C21 C22 175.3(6)
C20 C21 C22 C23 1.1(11)
C26 O4 C23 C24 -2.2(11)
C26 O4 C23 C22 177.7(8)
C21 C22 C23 O4 -179.7(6)
C21 C22 C23 C24 0.2(11)
O4 C23 C24 C25 178.9(7)
C22 C23 C24 C25 -1.0(11)
C21 C20 C25 C24 0.6(12)
P2 C20 C25 C24 -176.2(6)
C23 C24 C25 C20 0.6(12)

_cod_database_fobs_code 2242360
